data_2210464
loop_
_publ_author_name
'Bozkurt, Esat'
'Kartal, \.Ibrahim'
'Odaba\,so\(glu, Mustafa'
'B\"uy\"ukg\"ung\"or, Orhan'

_publ_section_title
;
 Tetramethylammonium hydrogen 4,5-dichlorophthalate
;
_journal_coeditor_code AT2096
_journal_issue 10
_journal_name_full 'Acta Crystallographica Section E'
_journal_page_first o4258
_journal_page_last o4260
_journal_paper_doi 10.1107/S1600536806034660
_journal_volume 62
_journal_year 2006
_chemical_formula_iupac 'C4 H12 N +, C8 H3 Cl2 O4 -'
_chemical_formula_moiety 'C4 H12 N +, C8 H3 Cl2 O4 -'
_chemical_formula_sum 'C12 H15 Cl2 N O4'
_chemical_formula_weight 308.15
_chemical_name_systematic
;
Tetramethylammonium hydrogen 4,5-dichlorophthalate
;
_space_group_IT_number 62
_symmetry_cell_setting orthorhombic
_symmetry_space_group_name_Hall '-P 2ac 2n'
_symmetry_space_group_name_H-M 'P n m a'
_atom_sites_solution_hydrogens geom
_atom_sites_solution_primary direct
_atom_sites_solution_secondary difmap
_audit_creation_method SHELXL-97
_cell_angle_alpha 90.00
_cell_angle_beta 90.00
_cell_angle_gamma 90.00
_cell_formula_units_Z 4
_cell_length_a 10.2800(6)
_cell_length_b 6.9120(3)
_cell_length_c 19.0486(10)
_cell_measurement_reflns_used 18405
_cell_measurement_temperature 296
_cell_measurement_theta_max 27.63
_cell_measurement_theta_min 2.14
_cell_volume 1353.51(12)
_computing_cell_refinement X-AREA
_computing_data_collection 'X-AREA (Stoe & Cie, 2002)'
_computing_data_reduction 'X-RED32 (Stoe & Cie, 2002)'
_computing_molecular_graphics 'ORTEP-3 for Windows (Farrugia, 1997)'
_computing_publication_material 'WinGX (Farrugia, 1999)'
_computing_structure_refinement 'SHELXL97 (Sheldrick, 1997)'
_computing_structure_solution 'SHELXS97 (Sheldrick, 1997)'
_diffrn_ambient_temperature 296
_diffrn_detector_area_resol_mean 6.67
_diffrn_measured_fraction_theta_full 0.999
_diffrn_measured_fraction_theta_max 0.999
_diffrn_measurement_device_type 'Stoe IPDS-2'
_diffrn_measurement_method \w
_diffrn_radiation_monochromator 'plane graphite'
_diffrn_radiation_type MoK\a
_diffrn_radiation_wavelength 0.71073
_diffrn_reflns_av_R_equivalents 0.0647
_diffrn_reflns_av_sigmaI/netI 0.0229
_diffrn_reflns_limit_h_max 12
_diffrn_reflns_limit_h_min -12
_diffrn_reflns_limit_k_max 8
_diffrn_reflns_limit_k_min -8
_diffrn_reflns_limit_l_max 23
_diffrn_reflns_limit_l_min -23
_diffrn_reflns_number 18362
_diffrn_reflns_theta_full 25.98
_diffrn_reflns_theta_max 25.98
_diffrn_reflns_theta_min 2.14
_diffrn_standards_decay_% <2
_diffrn_standards_number 0
_exptl_absorpt_coefficient_mu 0.488
_exptl_absorpt_correction_T_max 0.9314
_exptl_absorpt_correction_T_min 0.7834
_exptl_absorpt_correction_type integration
_exptl_absorpt_process_details '(X-RED32; Stoe & Cie, 2002)'
_exptl_crystal_colour colourless
_exptl_crystal_density_diffrn 1.512
_exptl_crystal_density_method 'not measured'
_exptl_crystal_description rod
_exptl_crystal_F_000 640
_exptl_crystal_size_max 0.660
_exptl_crystal_size_mid 0.353
_exptl_crystal_size_min 0.170
_refine_diff_density_max 0.270
_refine_diff_density_min -0.213
_refine_ls_extinction_coef 0.026(4)
_refine_ls_extinction_expression Fc^*^=kFc[1+0.001xFc^2^\l^3^/sin(2\q)]^-1/4^
_refine_ls_extinction_method SHELXL97
_refine_ls_goodness_of_fit_ref 1.028
_refine_ls_hydrogen_treatment mixed
_refine_ls_matrix_type full
_refine_ls_number_parameters 116
_refine_ls_number_reflns 1449
_refine_ls_number_restraints 0
_refine_ls_restrained_S_all 1.028
_refine_ls_R_factor_all 0.0401
_refine_ls_R_factor_gt 0.0337
_refine_ls_shift/su_max 0.000
_refine_ls_shift/su_mean 0.000
_refine_ls_structure_factor_coef Fsqd
_refine_ls_weighting_details 'w = 1/[\s^2^(Fo^2^)+1+0.2573P+(0.0562P)^2^] where P = 0.33Fo^2^ + 0.67Fc^2^'
_refine_ls_weighting_scheme calc
_refine_ls_wR_factor_gt 0.0919
_refine_ls_wR_factor_ref 0.0954
_reflns_number_gt 1239
_reflns_number_total 1449
_reflns_threshold_expression I>2\s(I)
_cod_data_source_file at2096.cif
_cod_data_source_block I
_cod_original_sg_symbol_Hall '-P 2ac 2n '
_cod_database_code 2210464
_cod_database_fobs_code 2210464

loop_
_symmetry_equiv_pos_as_xyz
'x, y, z'
'-x+1/2, -y, z+1/2'
'x+1/2, -y+1/2, -z+1/2'
'-x, y+1/2, -z'
'-x, -y, -z'
'x-1/2, y, -z-1/2'
'-x-1/2, y-1/2, z-1/2'
'x, -y-1/2, z'

loop_
_atom_site_type_symbol
_atom_site_label
_atom_site_fract_x
_atom_site_fract_y
_atom_site_fract_z
_atom_site_U_iso_or_equiv
_atom_site_adp_type
_atom_site_calc_flag
_atom_site_refinement_flags
_atom_site_occupancy
C C1 0.4066(2) 0.2500 0.44167(12) 0.0454(5) Uani d S 1
C C2 0.4771(2) 0.2500 0.50518(11) 0.0450(5) Uani d S 1
C C3 0.6127(2) 0.2500 0.50158(11) 0.0480(5) Uani d S 1
H H3 0.6600 0.2500 0.5432 0.058 Uiso calc SR 1
C C4 0.6796(2) 0.2500 0.43883(12) 0.0479(5) Uani d S 1
C C5 0.6096(2) 0.2500 0.37654(11) 0.0472(5) Uani d S 1
C C6 0.4759(2) 0.2500 0.37902(12) 0.0498(5) Uani d S 1
H H6 0.4299 0.2500 0.3370 0.060 Uiso calc SR 1
C C7 0.2594(3) 0.2500 0.43061(14) 0.0600(6) Uani d S 1
C C8 0.4259(3) 0.2500 0.58052(13) 0.0542(6) Uani d S 1
C C9 0.47041(19) -0.0750(3) 0.20137(11) 0.0650(5) Uani d . 1
H H9A 0.3859 -0.0740 0.1799 0.097 Uiso calc R 1
H H9B 0.5176 0.0385 0.1874 0.097 Uiso calc R 1
H H9C 0.4611 -0.0764 0.2515 0.097 Uiso calc R 1
C C10 0.6754(2) -0.2500 0.21052(15) 0.0675(8) Uani d S 1
H H10A 0.6680 -0.2500 0.2608 0.101 Uiso calc SR 1
H H10B 0.7218 -0.1366 0.1957 0.101 Uiso calc PR 0.50
H H10C 0.7218 -0.3634 0.1957 0.101 Uiso calc PR 0.50
C C11 0.5555(3) -0.2500 0.10057(13) 0.0692(8) Uani d S 1
H H11A 0.4706 -0.2500 0.0796 0.104 Uiso calc SR 1
H H11B 0.6022 -0.3634 0.0860 0.104 Uiso calc PR 0.50
H H11C 0.6022 -0.1366 0.0860 0.104 Uiso calc PR 0.50
N N1 0.54249(17) -0.2500 0.17855(10) 0.0487(5) Uani d S 1
O O1 0.2171(2) 0.2500 0.37122(12) 0.0946(8) Uani d S 1
O O2 0.1854(2) 0.2500 0.48320(13) 0.1022(9) Uani d S 1
O O3 0.3031(2) 0.2500 0.59080(11) 0.0791(6) Uani d S 1
O O4 0.5034(2) 0.2500 0.62873(9) 0.0729(6) Uani d S 1
Cl Cl1 0.84719(6) 0.2500 0.43804(3) 0.0661(3) Uani d S 1
Cl Cl2 0.68740(6) 0.2500 0.29635(3) 0.0611(2) Uani d S 1
H H3A 0.242(5) 0.2500 0.538(3) 0.129(14) Uiso d S 1

loop_
_atom_site_aniso_label
_atom_site_aniso_U_11
_atom_site_aniso_U_22
_atom_site_aniso_U_33
_atom_site_aniso_U_12
_atom_site_aniso_U_13
_atom_site_aniso_U_23
C1 0.0445(12) 0.0447(11) 0.0469(12) 0.000 -0.0013(9) 0.000
C2 0.0503(12) 0.0434(11) 0.0414(11) 0.000 0.0022(9) 0.000
C3 0.0484(12) 0.0561(13) 0.0394(11) 0.000 -0.0044(9) 0.000
C4 0.0455(12) 0.0566(13) 0.0416(11) 0.000 -0.0020(9) 0.000
C5 0.0491(12) 0.0525(13) 0.0399(11) 0.000 -0.0002(9) 0.000
C6 0.0501(12) 0.0566(14) 0.0425(11) 0.000 -0.0045(10) 0.000
C7 0.0470(13) 0.0705(17) 0.0626(15) 0.000 0.0000(12) 0.000
C8 0.0616(15) 0.0556(14) 0.0454(12) 0.000 0.0078(11) 0.000
C9 0.0577(10) 0.0730(12) 0.0643(10) 0.0082(9) 0.0015(8) -0.0009(10)
C10 0.0385(12) 0.101(2) 0.0633(16) 0.000 -0.0120(11) 0.000
C11 0.0581(15) 0.108(2) 0.0413(13) 0.000 -0.0002(11) 0.000
N1 0.0348(9) 0.0706(13) 0.0406(10) 0.000 -0.0011(7) 0.000
O1 0.0528(11) 0.168(3) 0.0633(13) 0.000 -0.0128(10) 0.000
O2 0.0483(11) 0.189(3) 0.0694(14) 0.000 0.0080(10) 0.000
O3 0.0602(11) 0.1206(18) 0.0566(12) 0.000 0.0159(9) 0.000
O4 0.0784(13) 0.0997(15) 0.0405(9) 0.000 0.0027(9) 0.000
Cl1 0.0449(3) 0.1033(6) 0.0501(4) 0.000 -0.0013(2) 0.000
Cl2 0.0567(4) 0.0860(5) 0.0405(3) 0.000 0.0038(2) 0.000

loop_
_atom_type_symbol
_atom_type_description
_atom_type_scat_dispersion_real
_atom_type_scat_dispersion_imag
_atom_type_scat_source
C C 0.0033 0.0016 'International Tables Vol C Tables 4.2.6.8 and 6.1.1.4'
H H 0.0000 0.0000 'International Tables Vol C Tables 4.2.6.8 and 6.1.1.4'
N N 0.0061 0.0033 'International Tables Vol C Tables 4.2.6.8 and 6.1.1.4'
O O 0.0106 0.0060 'International Tables Vol C Tables 4.2.6.8 and 6.1.1.4'
Cl Cl 0.1484 0.1585 'International Tables Vol C Tables 4.2.6.8 and 6.1.1.4'

loop_
_geom_angle_atom_site_label_1
_geom_angle_atom_site_label_2
_geom_angle_atom_site_label_3
_geom_angle_site_symmetry_1
_geom_angle
_geom_angle_publ_flag
C6 C1 C2 . 118.2(2) ?
C6 C1 C7 . 112.9(2) ?
C2 C1 C7 . 128.9(2) ?
C3 C2 C1 . 118.1(2) ?
C3 C2 C8 . 113.0(2) ?
C1 C2 C8 . 128.9(2) ?
C4 C3 C2 . 122.7(2) ?
C4 C3 H3 . 118.6 ?
C2 C3 H3 . 118.6 ?
C3 C4 C5 . 118.8(2) ?
C3 C4 Cl1 . 120.41(17) ?
C5 C4 Cl1 . 120.75(18) ?
C6 C5 C4 . 119.3(2) ?
C6 C5 Cl2 . 119.61(17) ?
C4 C5 Cl2 . 121.11(18) ?
C5 C6 C1 . 122.8(2) ?
C5 C6 H6 . 118.6 ?
C1 C6 H6 . 118.6 ?
O1 C7 O2 . 121.7(3) ?
O1 C7 C1 . 119.0(2) ?
O2 C7 C1 . 119.3(2) ?
O4 C8 O3 . 122.1(2) ?
O4 C8 C2 . 118.9(2) ?
O3 C8 C2 . 119.0(2) ?
N1 C9 H9A . 109.5 ?
N1 C9 H9B . 109.5 ?
H9A C9 H9B . 109.5 ?
N1 C9 H9C . 109.5 ?
H9A C9 H9C . 109.5 ?
H9B C9 H9C . 109.5 ?
N1 C10 H10A . 109.5 ?
N1 C10 H10B . 109.5 ?
H10A C10 H10B . 109.5 ?
N1 C10 H10C . 109.5 ?
H10A C10 H10C . 109.5 ?
H10B C10 H10C . 109.5 ?
N1 C11 H11A . 109.5 ?
N1 C11 H11B . 109.5 ?
H11A C11 H11B . 109.5 ?
N1 C11 H11C . 109.5 ?
H11A C11 H11C . 109.5 ?
H11B C11 H11C . 109.5 ?
C9 N1 C9 8 109.2(2) y
C9 N1 C11 8 109.68(13) y
C9 N1 C11 . 109.68(13) ?
C9 N1 C10 8 109.69(13) y
C9 N1 C10 . 109.69(13) ?
C11 N1 C10 . 108.86(19) y
C7 O2 H3A . 114(2) ?
C8 O3 H3A . 113(2) ?

loop_
_geom_bond_atom_site_label_1
_geom_bond_atom_site_label_2
_geom_bond_site_symmetry_2
_geom_bond_distance
_geom_bond_publ_flag
C1 C6 . 1.390(3) ?
C1 C2 . 1.410(3) y
C1 C7 . 1.528(3) y
C2 C3 . 1.396(3) ?
C2 C8 . 1.529(3) y
C3 C4 . 1.379(3) ?
C3 H3 . 0.9300 ?
C4 C5 . 1.388(3) ?
C4 Cl1 . 1.722(2) ?
C5 C6 . 1.375(3) ?
C5 Cl2 . 1.724(2) ?
C6 H6 . 0.9300 ?
C7 O1 . 1.212(3) y
C7 O2 . 1.258(3) y
C8 O4 . 1.215(3) y
C8 O3 . 1.278(3) y
C9 N1 . 1.483(2) y
C9 H9A . 0.9600 ?
C9 H9B . 0.9600 ?
C9 H9C . 0.9600 ?
C10 N1 . 1.496(3) ?
C10 H10A . 0.9600 ?
C10 H10B . 0.9600 ?
C10 H10C . 0.9600 ?
C11 N1 . 1.491(3) ?
C11 H11A . 0.9600 ?
C11 H11B . 0.9600 ?
C11 H11C . 0.9600 ?
N1 C9 8 1.483(2) ?
O2 H3A . 1.20(5) ?
O3 H3A . 1.18(5) ?

loop_
_geom_hbond_atom_site_label_D
_geom_hbond_atom_site_label_H
_geom_hbond_atom_site_label_A
_geom_hbond_site_symmetry_A
_geom_hbond_distance_DH
_geom_hbond_distance_HA
_geom_hbond_distance_DA
_geom_hbond_angle_DHA
O2 H3A O3 . 1.18(5) 1.20(5) 2.380(3) 177(4)
C11 H11A O2 2_554 0.96 2.44 3.337(3) 155.8
C11 H11A O3 2_554 0.96 2.82 3.691(3) 151.0
C10 H10A O4 5_656 0.96 2.75 3.571(4) 144.6
C9 H9C O4 5_656 0.96 2.60 3.466(3) 149.6
C9 H9B O1 6_656 0.96 2.76 3.659(3) 157.2

loop_
_geom_torsion_atom_site_label_1
_geom_torsion_atom_site_label_2
_geom_torsion_atom_site_label_3
_geom_torsion_atom_site_label_4
_geom_torsion
_geom_torsion_publ_flag
C6 C1 C2 C3 0.0 ?
C7 C1 C2 C3 180.0 ?
C6 C1 C2 C8 180.0 ?
C7 C1 C2 C8 0.0 ?
C1 C2 C3 C4 0.0 ?
C8 C2 C3 C4 180.0 ?
C2 C3 C4 C5 0.0 ?
C2 C3 C4 Cl1 180.0 ?
C3 C4 C5 C6 0.0 ?
Cl1 C4 C5 C6 180.0 ?
C3 C4 C5 Cl2 180.0 ?
Cl1 C4 C5 Cl2 0.0 ?
C4 C5 C6 C1 0.0 ?
Cl2 C5 C6 C1 180.0 ?
C2 C1 C6 C5 0.0 ?
C7 C1 C6 C5 180.0 ?
C6 C1 C7 O1 0.0 y
C2 C1 C7 O1 180.0 ?
C6 C1 C7 O2 180.0 ?
C2 C1 C7 O2 0.0 ?
C3 C2 C8 O4 0.0 y
C1 C2 C8 O4 180.0 ?
C3 C2 C8 O3 180.0 ?
C1 C2 C8 O3 0.0 ?
